data_7102809
loop_
_publ_author_name
'Lu, Zheng'
'Findlater, Michael'
'Cowley, Alan H.'

_publ_section_title
;
 A \b-diketiminato hydroxyphosphenium cation: phosphinous
 acid--secondary phosphine oxidetautomerism revisited
;
_journal_coden_ASTM CHCOFS
_journal_issue 2
_journal_name_full
;
 Chemical Communications (Cambridge, United Kingdom)
;
_journal_page_first 184
_journal_page_last 186
_journal_paper_doi 10.1039/b716389d
_journal_year 2008
_chemical_formula_moiety 'C30 H44 N2 O P, C F3 O3 S'
_chemical_formula_sum 'C31 H44 F3 N2 O4 P S'
_chemical_formula_weight 628.71
_space_group_IT_number 19
_symmetry_cell_setting orthorhombic
_symmetry_space_group_name_Hall 'P 2ac 2ab'
_symmetry_space_group_name_H-M 'P 21 21 21'
_atom_sites_solution_hydrogens geom
_atom_sites_solution_primary direct
_atom_sites_solution_secondary difmap
_audit_creation_method
;
manual editing of the .cif file
created by SHELXTL Ver. 6.10
;
_cell_angle_alpha 90.00
_cell_angle_beta 90.00
_cell_angle_gamma 90.00
_cell_formula_units_Z 4
_cell_length_a 8.9393(18)
_cell_length_b 12.215(2)
_cell_length_c 30.199(6)
_cell_measurement_temperature 153(2)
_cell_volume 3297.5(11)
_computing_cell_refinement 'Collect software, Nonius B.V. 1998'
_computing_data_collection 'Collect software, Nonius B.V. 1998'
_computing_data_reduction
;
DENZO and Scalepack (Otwinoski and Minor, 1997)
;
_computing_molecular_graphics 'XP SHELXTL/PC, Siemens Analytical'
_computing_structure_refinement 'XL SHELXTL/PC, Siemens Analytical'
_computing_structure_solution
;
SIR97 - Altomare A., Burla M.C., Camalli M., Cascarano G.L., Giacovazzo C.,
Guagliardi A., Moliterni A.G.G., Polidori G.,Spagna R.
;
_diffrn_ambient_temperature 153(2)
_diffrn_measured_fraction_theta_full 0.983
_diffrn_measured_fraction_theta_max 0.983
_diffrn_measurement_device_type 'Nonius Kappa CCD'
_diffrn_measurement_method \w-scan
_diffrn_radiation_monochromator graphite
_diffrn_radiation_source 'fine-focus sealed tube'
_diffrn_radiation_type MoK\a
_diffrn_radiation_wavelength 0.71073
_diffrn_reflns_av_R_equivalents 0.043
_diffrn_reflns_av_sigmaI/netI 0.0398
_diffrn_reflns_limit_h_max 10
_diffrn_reflns_limit_h_min -10
_diffrn_reflns_limit_k_max 14
_diffrn_reflns_limit_k_min -14
_diffrn_reflns_limit_l_max 35
_diffrn_reflns_limit_l_min -35
_diffrn_reflns_number 16044
_diffrn_reflns_theta_full 25.00
_diffrn_reflns_theta_max 25.00
_diffrn_reflns_theta_min 1.80
_exptl_absorpt_coefficient_mu 0.200
_exptl_absorpt_correction_type none
_exptl_crystal_colour yellow
_exptl_crystal_density_diffrn 1.266
_exptl_crystal_density_method 'not measured'
_exptl_crystal_description plate
_exptl_crystal_F_000 1336
_exptl_crystal_size_max 0.4
_exptl_crystal_size_mid 0.2
_exptl_crystal_size_min 0.2
_refine_diff_density_max 0.502
_refine_diff_density_min -0.469
_refine_diff_density_rms 0.148
_refine_ls_abs_structure_details 'Flack H D (1983), Acta Cryst. A39, 876-881'
_refine_ls_abs_structure_Flack 0.01(9)
_refine_ls_extinction_coef 0.038(2)
_refine_ls_extinction_expression Fc^*^=kFc[1+0.001xFc^2^\l^3^/sin(2\q)]^-1/4^
_refine_ls_extinction_method SHELXL
_refine_ls_goodness_of_fit_ref 1.103
_refine_ls_hydrogen_treatment constr
_refine_ls_matrix_type full
_refine_ls_number_parameters 417
_refine_ls_number_reflns 5512
_refine_ls_number_restraints 0
_refine_ls_restrained_S_all 1.103
_refine_ls_R_factor_all 0.0656
_refine_ls_R_factor_gt 0.0529
_refine_ls_shift/su_max 0.002
_refine_ls_shift/su_mean 0.000
_refine_ls_structure_factor_coef Fsqd
_refine_ls_weighting_details 'calc w=1/[\s^2^(Fo^2^)+(0.0936P)^2^+0.1427P] where P=(Fo^2^+2Fc^2^)/3'
_refine_ls_weighting_scheme calc
_refine_ls_wR_factor_gt 0.1291
_refine_ls_wR_factor_ref 0.1402
_reflns_number_gt 4716
_reflns_number_total 5512
_reflns_threshold_expression >2sigma(I)
_cod_data_source_file b716389d.txt
_cod_data_source_block try2
_cod_original_sg_symbol_Hall p_2ac_2ab
_cod_original_sg_symbol_H-M p_21_21_21
_cod_database_code 7102809

loop_
_symmetry_equiv_pos_as_xyz
'x, y, z'
'-x+1/2, -y, z+1/2'
'-x, y+1/2, -z+1/2'
'x+1/2, -y+1/2, -z'

loop_
_atom_site_label
_atom_site_type_symbol
_atom_site_fract_x
_atom_site_fract_y
_atom_site_fract_z
_atom_site_U_iso_or_equiv
_atom_site_adp_type
_atom_site_occupancy
_atom_site_symmetry_multiplicity
_atom_site_calc_flag
_atom_site_refinement_flags
_atom_site_disorder_assembly
_atom_site_disorder_group
C1 C 0.4151(3) 0.5215(3) 0.11702(10) 0.0377(7) Uani 1 1 d . . .
C2 C 0.4282(3) 0.5029(2) 0.16230(10) 0.0349(7) Uani 1 1 d . . .
C3 C 0.4918(3) 0.4055(2) 0.17880(9) 0.0309(6) Uani 1 1 d . . .
C4 C 0.3241(5) 0.6172(3) 0.10067(12) 0.0696(12) Uani 1 1 d . . .
H4A H 0.3267 0.6191 0.0689 0.104 Uiso 1 1 calc R . .
H4B H 0.3652 0.6840 0.1122 0.104 Uiso 1 1 calc R . .
H4C H 0.2225 0.6095 0.1105 0.104 Uiso 1 1 calc R . .
C5 C 0.3655(4) 0.5851(3) 0.19428(10) 0.0443(7) Uani 1 1 d . . .
H5A H 0.3824 0.5604 0.2240 0.066 Uiso 1 1 calc R . .
H5B H 0.2600 0.5931 0.1893 0.066 Uiso 1 1 calc R . .
H5C H 0.4140 0.6544 0.1900 0.066 Uiso 1 1 calc R . .
C6 C 0.4692(3) 0.3768(3) 0.22629(9) 0.0404(7) Uani 1 1 d . . .
H6A H 0.5197 0.3093 0.2327 0.061 Uiso 1 1 calc R . .
H6B H 0.3642 0.3687 0.2321 0.061 Uiso 1 1 calc R . .
H6C H 0.5091 0.4340 0.2446 0.061 Uiso 1 1 calc R . .
C7 C 0.4452(3) 0.4632(3) 0.03919(10) 0.0428(8) Uani 1 1 d . . .
C8 C 0.3315(3) 0.3951(3) 0.02311(11) 0.0488(9) Uani 1 1 d . . .
C9 C 0.3005(4) 0.4013(4) -0.02283(12) 0.0594(11) Uani 1 1 d . . .
H9 H 0.2254 0.3578 -0.0348 0.071 Uiso 1 1 calc R . .
C10 C 0.3792(5) 0.4701(4) -0.04981(12) 0.0662(11) Uani 1 1 d . . .
H10 H 0.3587 0.4715 -0.0800 0.079 Uiso 1 1 calc R . .
C11 C 0.4888(5) 0.5377(3) -0.03267(12) 0.0618(10) Uani 1 1 d . . .
H11 H 0.5403 0.5844 -0.0516 0.074 Uiso 1 1 calc R . .
C12 C 0.5241(4) 0.5375(3) 0.01230(10) 0.0491(9) Uani 1 1 d . . .
C13 C 0.6463(3) 0.2398(2) 0.16997(8) 0.0281(6) Uani 1 1 d . . .
C14 C 0.5874(3) 0.1355(2) 0.15971(9) 0.0354(7) Uani 1 1 d . . .
C15 C 0.6687(4) 0.0451(2) 0.17418(10) 0.0407(7) Uani 1 1 d . . .
H15 H 0.6330 -0.0247 0.1680 0.049 Uiso 1 1 calc R . .
C16 C 0.8003(4) 0.0562(3) 0.19725(10) 0.0428(8) Uani 1 1 d . . .
H16 H 0.8529 -0.0058 0.2061 0.051 Uiso 1 1 calc R . .
C17 C 0.8540(3) 0.1580(2) 0.20726(10) 0.0379(7) Uani 1 1 d . . .
H17 H 0.9422 0.1639 0.2234 0.045 Uiso 1 1 calc R . .
C18 C 0.7810(3) 0.2529(2) 0.19400(9) 0.0313(6) Uani 1 1 d . . .
C19 C 0.2391(4) 0.3194(3) 0.05189(11) 0.0550(10) Uani 1 1 d . . .
H19 H 0.2838 0.3194 0.0815 0.066 Uiso 1 1 calc R . .
C20 C 0.0775(4) 0.3609(6) 0.05638(15) 0.1005(19) Uani 1 1 d . . .
H20A H 0.0216 0.3116 0.0748 0.151 Uiso 1 1 calc R . .
H20B H 0.0320 0.3646 0.0276 0.151 Uiso 1 1 calc R . .
H20C H 0.0779 0.4325 0.0695 0.151 Uiso 1 1 calc R . .
C21 C 0.2404(5) 0.2021(4) 0.03512(14) 0.0740(12) Uani 1 1 d . . .
H21A H 0.3418 0.1769 0.0328 0.111 Uiso 1 1 calc R . .
H21B H 0.1937 0.1990 0.0065 0.111 Uiso 1 1 calc R . .
H21C H 0.1865 0.1562 0.0554 0.111 Uiso 1 1 calc R . .
C22 C 0.6463(5) 0.6130(3) 0.02968(11) 0.0562(9) Uani 1 1 d . . .
H22 H 0.6485 0.6062 0.0620 0.067 Uiso 1 1 calc R . .
C23 C 0.6138(7) 0.7332(3) 0.01841(14) 0.0923(16) Uani 1 1 d . . .
H23A H 0.6928 0.7785 0.0298 0.138 Uiso 1 1 calc R . .
H23B H 0.5206 0.7546 0.0316 0.138 Uiso 1 1 calc R . .
H23C H 0.6078 0.7416 -0.0131 0.138 Uiso 1 1 calc R . .
C24 C 0.7981(4) 0.5794(3) 0.01224(12) 0.0612(10) Uani 1 1 d . . .
H24A H 0.8731 0.6281 0.0236 0.092 Uiso 1 1 calc R . .
H24B H 0.7977 0.5827 -0.0195 0.092 Uiso 1 1 calc R . .
H24C H 0.8198 0.5059 0.0216 0.092 Uiso 1 1 calc R . .
C25 C 0.4399(3) 0.1215(3) 0.13624(12) 0.0476(8) Uani 1 1 d . . .
H25 H 0.4317 0.1803 0.1143 0.057 Uiso 1 1 calc R . .
C26 C 0.4292(5) 0.0113(3) 0.11101(17) 0.0798(14) Uani 1 1 d . . .
H26A H 0.3339 0.0064 0.0965 0.120 Uiso 1 1 calc R . .
H26B H 0.4394 -0.0481 0.1316 0.120 Uiso 1 1 calc R . .
H26C H 0.5076 0.0074 0.0893 0.120 Uiso 1 1 calc R . .
C27 C 0.3104(4) 0.1334(4) 0.16784(17) 0.0843(14) Uani 1 1 d . . .
H27A H 0.2181 0.1247 0.1520 0.126 Uiso 1 1 calc R . .
H27B H 0.3133 0.2047 0.1812 0.126 Uiso 1 1 calc R . .
H27C H 0.3173 0.0784 0.1905 0.126 Uiso 1 1 calc R . .
C28 C 0.8442(3) 0.3633(2) 0.20683(10) 0.0387(7) Uani 1 1 d . . .
H28 H 0.7776 0.4204 0.1954 0.046 Uiso 1 1 calc R . .
C29 C 1.0004(4) 0.3804(3) 0.18688(14) 0.0605(10) Uani 1 1 d . . .
H29A H 1.0375 0.4511 0.1953 0.091 Uiso 1 1 calc R . .
H29B H 0.9944 0.3759 0.1552 0.091 Uiso 1 1 calc R . .
H29C H 1.0669 0.3247 0.1977 0.091 Uiso 1 1 calc R . .
C30 C 0.8536(4) 0.3751(3) 0.25747(11) 0.0559(9) Uani 1 1 d . . .
H30A H 0.8932 0.4459 0.2648 0.084 Uiso 1 1 calc R . .
H30B H 0.9179 0.3193 0.2692 0.084 Uiso 1 1 calc R . .
H30C H 0.7554 0.3675 0.2700 0.084 Uiso 1 1 calc R . .
N1 N 0.4809(3) 0.4553(2) 0.08652(7) 0.0353(6) Uani 1 1 d . . .
N2 N 0.5701(2) 0.33715(18) 0.15275(7) 0.0289(5) Uani 1 1 d . . .
O1 O 0.7668(2) 0.44237(16) 0.10533(7) 0.0358(5) Uani 1 1 d . . .
H1 H 0.7504 0.4843 0.1260 0.054 Uiso 1 1 calc R . .
P1 P 0.62650(8) 0.36510(6) 0.09824(2) 0.0316(2) Uani 1 1 d . . .
S1 S 0.7521(2) 0.7184(2) 0.16729(9) 0.0385(6) Uani 0.50 1 d P A 1
C31 C 0.925(2) 0.7508(12) 0.1427(4) 0.056(4) Uani 0.50 1 d P A 1
O4 O 0.6462(5) 0.7674(4) 0.1400(2) 0.0664(15) Uani 0.50 1 d P A 1
F3 F 1.0466(4) 0.7113(4) 0.16156(14) 0.0605(11) Uani 0.50 1 d P A 1
S1' S 0.8153(3) 0.6951(2) 0.17402(9) 0.0510(7) Uani 0.50 1 d P A 2
F3' F 0.7767(7) 0.8226(4) 0.10813(17) 0.0889(16) Uani 0.50 1 d P A 2
O4' O 0.9541(8) 0.6437(5) 0.1923(2) 0.091(2) Uani 0.50 1 d P A 2
C31' C 0.8967(17) 0.7700(12) 0.1287(3) 0.045(3) Uani 0.50 1 d P A 2
F1 F 0.9437(3) 0.7136(2) 0.09878(7) 0.0788(7) Uani 1 1 d . . .
F2 F 0.9652(3) 0.8562(2) 0.13993(7) 0.0816(8) Uani 1 1 d . . .
O3 O 0.7649(3) 0.7657(2) 0.20703(9) 0.0756(9) Uani 1 1 d . . .
O2 O 0.7388(4) 0.6074(2) 0.15976(11) 0.0860(10) Uani 1 1 d . . .

loop_
_atom_site_aniso_label
_atom_site_aniso_U_11
_atom_site_aniso_U_22
_atom_site_aniso_U_33
_atom_site_aniso_U_23
_atom_site_aniso_U_13
_atom_site_aniso_U_12
C1 0.0363(15) 0.0424(18) 0.0346(17) -0.0037(13) -0.0075(13) 0.0180(14)
C2 0.0304(14) 0.0400(16) 0.0344(17) -0.0055(13) -0.0019(13) 0.0064(13)
C3 0.0248(12) 0.0388(16) 0.0291(15) -0.0078(12) 0.0015(12) -0.0045(12)
C4 0.089(3) 0.077(3) 0.0424(19) -0.0037(19) -0.0131(19) 0.053(2)
C5 0.0480(17) 0.0463(18) 0.0385(17) -0.0056(14) 0.0035(15) 0.0070(16)
C6 0.0455(16) 0.0404(17) 0.0352(16) 0.0031(13) 0.0138(13) 0.0015(15)
C7 0.0479(18) 0.0521(19) 0.0283(16) -0.0042(14) -0.0118(14) 0.0166(17)
C8 0.0423(16) 0.066(2) 0.0376(18) -0.0050(16) -0.0088(14) 0.0197(17)
C9 0.053(2) 0.083(3) 0.042(2) -0.0131(19) -0.0200(17) 0.017(2)
C10 0.078(3) 0.087(3) 0.0341(19) -0.0012(19) -0.020(2) 0.026(3)
C11 0.083(2) 0.064(2) 0.038(2) 0.0054(17) -0.017(2) 0.015(2)
C12 0.066(2) 0.050(2) 0.0312(18) 0.0040(14) -0.0106(16) 0.0188(18)
C13 0.0323(13) 0.0297(14) 0.0222(13) 0.0024(11) 0.0060(12) 0.0027(12)
C14 0.0426(15) 0.0317(15) 0.0319(15) -0.0043(13) 0.0070(12) -0.0026(14)
C15 0.0533(19) 0.0300(15) 0.0387(18) -0.0020(13) 0.0083(15) -0.0014(14)
C16 0.0563(19) 0.0334(17) 0.0388(18) 0.0064(14) 0.0042(15) 0.0118(15)
C17 0.0395(15) 0.0423(18) 0.0318(15) 0.0018(13) -0.0030(13) 0.0101(14)
C18 0.0415(16) 0.0299(15) 0.0226(14) 0.0027(12) 0.0020(12) -0.0004(13)
C19 0.0362(17) 0.091(3) 0.0379(19) -0.0154(18) -0.0066(14) 0.0026(19)
C20 0.045(2) 0.182(6) 0.075(3) -0.023(4) 0.001(2) 0.018(3)
C21 0.070(2) 0.096(3) 0.055(2) -0.022(2) 0.002(2) -0.022(3)
C22 0.092(3) 0.047(2) 0.0298(17) 0.0098(14) -0.0145(18) 0.002(2)
C23 0.166(5) 0.051(2) 0.060(3) 0.0195(19) -0.035(3) 0.005(3)
C24 0.079(3) 0.067(2) 0.037(2) 0.0054(17) -0.0012(18) -0.018(2)
C25 0.0494(17) 0.0349(17) 0.059(2) -0.0021(15) -0.0065(16) -0.0052(15)
C26 0.081(3) 0.063(3) 0.096(4) -0.027(2) -0.030(3) -0.011(2)
C27 0.0420(19) 0.097(3) 0.114(4) -0.019(3) 0.000(2) -0.011(2)
C28 0.0431(15) 0.0324(15) 0.0406(16) 0.0021(14) -0.0166(14) -0.0006(15)
C29 0.0396(16) 0.058(2) 0.084(3) 0.015(2) -0.0144(19) -0.0074(18)
C30 0.068(2) 0.049(2) 0.050(2) -0.0134(17) -0.0274(17) 0.0111(19)
N1 0.0382(13) 0.0431(14) 0.0246(13) -0.0037(10) -0.0046(10) 0.0088(12)
N2 0.0296(11) 0.0304(12) 0.0266(12) -0.0018(9) -0.0003(9) 0.0017(10)
O1 0.0342(10) 0.0401(11) 0.0331(11) 0.0061(9) 0.0060(9) 0.0024(9)
P1 0.0381(4) 0.0332(4) 0.0236(4) -0.0013(3) -0.0009(3) 0.0087(3)
S1 0.0341(12) 0.0314(12) 0.0499(13) -0.0066(9) -0.0005(10) 0.0045(9)
C31 0.118(11) 0.039(6) 0.010(6) 0.003(4) 0.002(6) -0.003(5)
O4 0.049(3) 0.044(3) 0.106(4) 0.006(3) -0.021(3) 0.014(2)
F3 0.0385(19) 0.086(3) 0.057(3) -0.010(2) 0.006(2) 0.018(2)
S1' 0.0724(19) 0.0393(14) 0.0412(12) -0.0072(10) 0.0046(15) -0.0148(14)
F3' 0.111(4) 0.083(3) 0.073(3) 0.023(3) -0.027(3) -0.011(3)
O4' 0.108(5) 0.061(4) 0.105(5) 0.010(4) -0.051(4) 0.012(4)
C31' 0.074(7) 0.051(7) 0.011(6) -0.001(5) 0.017(6) -0.017(6)
F1 0.0978(16) 0.0935(17) 0.0451(13) -0.0233(13) 0.0189(12) -0.0117(15)
F2 0.1140(18) 0.0694(16) 0.0614(14) -0.0052(12) 0.0169(13) -0.0446(15)
O3 0.088(2) 0.0691(18) 0.0696(19) -0.0237(14) 0.0407(16) -0.0163(16)
O2 0.106(2) 0.0453(15) 0.107(2) -0.0271(15) 0.042(2) -0.0258(16)

loop_
_atom_type_symbol
_atom_type_description
_atom_type_scat_dispersion_real
_atom_type_scat_dispersion_imag
_atom_type_scat_source
C C 0.0033 0.0016 'International Tables Vol C Tables 4.2.6.8 and 6.1.1.4'
H H 0.0000 0.0000 'International Tables Vol C Tables 4.2.6.8 and 6.1.1.4'
N N 0.0061 0.0033 'International Tables Vol C Tables 4.2.6.8 and 6.1.1.4'
O O 0.0106 0.0060 'International Tables Vol C Tables 4.2.6.8 and 6.1.1.4'
F F 0.0171 0.0103 'International Tables Vol C Tables 4.2.6.8 and 6.1.1.4'
P P 0.1023 0.0942 'International Tables Vol C Tables 4.2.6.8 and 6.1.1.4'
S S 0.1246 0.1234 'International Tables Vol C Tables 4.2.6.8 and 6.1.1.4'

loop_
_geom_angle_atom_site_label_1
_geom_angle_atom_site_label_2
_geom_angle_atom_site_label_3
_geom_angle
_geom_angle_site_symmetry_1
_geom_angle_site_symmetry_3
_geom_angle_publ_flag
N1 C1 C2 122.2(3) . . ?
N1 C1 C4 118.2(3) . . ?
C2 C1 C4 119.6(3) . . ?
C1 C2 C3 121.2(3) . . ?
C1 C2 C5 119.5(3) . . ?
C3 C2 C5 119.2(3) . . ?
N2 C3 C2 121.9(3) . . ?
N2 C3 C6 119.2(3) . . ?
C2 C3 C6 118.9(2) . . ?
C1 C4 H4A 109.5 . . ?
C1 C4 H4B 109.5 . . ?
H4A C4 H4B 109.5 . . ?
C1 C4 H4C 109.5 . . ?
H4A C4 H4C 109.5 . . ?
H4B C4 H4C 109.5 . . ?
C2 C5 H5A 109.5 . . ?
C2 C5 H5B 109.5 . . ?
H5A C5 H5B 109.5 . . ?
C2 C5 H5C 109.5 . . ?
H5A C5 H5C 109.5 . . ?
H5B C5 H5C 109.5 . . ?
C3 C6 H6A 109.5 . . ?
C3 C6 H6B 109.5 . . ?
H6A C6 H6B 109.5 . . ?
C3 C6 H6C 109.5 . . ?
H6A C6 H6C 109.5 . . ?
H6B C6 H6C 109.5 . . ?
C8 C7 C12 123.1(3) . . ?
C8 C7 N1 117.2(3) . . ?
C12 C7 N1 119.7(3) . . ?
C7 C8 C9 116.7(3) . . ?
C7 C8 C19 124.0(3) . . ?
C9 C8 C19 119.2(3) . . ?
C10 C9 C8 121.1(4) . . ?
C10 C9 H9 119.5 . . ?
C8 C9 H9 119.5 . . ?
C9 C10 C11 120.6(3) . . ?
C9 C10 H10 119.7 . . ?
C11 C10 H10 119.7 . . ?
C10 C11 C12 121.6(4) . . ?
C10 C11 H11 119.2 . . ?
C12 C11 H11 119.2 . . ?
C11 C12 C7 116.7(4) . . ?
C11 C12 C22 119.8(3) . . ?
C7 C12 C22 123.5(3) . . ?
C14 C13 C18 122.2(2) . . ?
C14 C13 N2 118.7(2) . . ?
C18 C13 N2 119.0(2) . . ?
C15 C14 C13 116.8(3) . . ?
C15 C14 C25 121.0(3) . . ?
C13 C14 C25 122.2(3) . . ?
C16 C15 C14 121.9(3) . . ?
C16 C15 H15 119.0 . . ?
C14 C15 H15 119.0 . . ?
C17 C16 C15 120.1(3) . . ?
C17 C16 H16 119.9 . . ?
C15 C16 H16 119.9 . . ?
C16 C17 C18 122.0(3) . . ?
C16 C17 H17 119.0 . . ?
C18 C17 H17 119.0 . . ?
C17 C18 C13 116.9(3) . . ?
C17 C18 C28 119.6(3) . . ?
C13 C18 C28 123.4(2) . . ?
C8 C19 C21 112.4(3) . . ?
C8 C19 C20 111.2(4) . . ?
C21 C19 C20 110.3(4) . . ?
C8 C19 H19 107.6 . . ?
C21 C19 H19 107.6 . . ?
C20 C19 H19 107.6 . . ?
C19 C20 H20A 109.5 . . ?
C19 C20 H20B 109.5 . . ?
H20A C20 H20B 109.5 . . ?
C19 C20 H20C 109.5 . . ?
H20A C20 H20C 109.5 . . ?
H20B C20 H20C 109.5 . . ?
C19 C21 H21A 109.5 . . ?
C19 C21 H21B 109.5 . . ?
H21A C21 H21B 109.5 . . ?
C19 C21 H21C 109.5 . . ?
H21A C21 H21C 109.5 . . ?
H21B C21 H21C 109.5 . . ?
C24 C22 C12 111.0(3) . . ?
C24 C22 C23 110.7(4) . . ?
C12 C22 C23 111.6(3) . . ?
C24 C22 H22 107.8 . . ?
C12 C22 H22 107.8 . . ?
C23 C22 H22 107.8 . . ?
C22 C23 H23A 109.5 . . ?
C22 C23 H23B 109.5 . . ?
H23A C23 H23B 109.5 . . ?
C22 C23 H23C 109.5 . . ?
H23A C23 H23C 109.5 . . ?
H23B C23 H23C 109.5 . . ?
C22 C24 H24A 109.5 . . ?
C22 C24 H24B 109.5 . . ?
H24A C24 H24B 109.5 . . ?
C22 C24 H24C 109.5 . . ?
H24A C24 H24C 109.5 . . ?
H24B C24 H24C 109.5 . . ?
C14 C25 C27 111.3(3) . . ?
C14 C25 C26 112.6(3) . . ?
C27 C25 C26 110.3(3) . . ?
C14 C25 H25 107.4 . . ?
C27 C25 H25 107.4 . . ?
C26 C25 H25 107.4 . . ?
C25 C26 H26A 109.5 . . ?
C25 C26 H26B 109.5 . . ?
H26A C26 H26B 109.5 . . ?
C25 C26 H26C 109.5 . . ?
H26A C26 H26C 109.5 . . ?
H26B C26 H26C 109.5 . . ?
C25 C27 H27A 109.5 . . ?
C25 C27 H27B 109.5 . . ?
H27A C27 H27B 109.5 . . ?
C25 C27 H27C 109.5 . . ?
H27A C27 H27C 109.5 . . ?
H27B C27 H27C 109.5 . . ?
C18 C28 C29 111.1(3) . . ?
C18 C28 C30 111.0(3) . . ?
C29 C28 C30 109.1(3) . . ?
C18 C28 H28 108.5 . . ?
C29 C28 H28 108.5 . . ?
C30 C28 H28 108.5 . . ?
C28 C29 H29A 109.5 . . ?
C28 C29 H29B 109.5 . . ?
H29A C29 H29B 109.5 . . ?
C28 C29 H29C 109.5 . . ?
H29A C29 H29C 109.5 . . ?
H29B C29 H29C 109.5 . . ?
C28 C30 H30A 109.5 . . ?
C28 C30 H30B 109.5 . . ?
H30A C30 H30B 109.5 . . ?
C28 C30 H30C 109.5 . . ?
H30A C30 H30C 109.5 . . ?
H30B C30 H30C 109.5 . . ?
C1 N1 C7 121.7(2) . . ?
C1 N1 P1 124.2(2) . . ?
C7 N1 P1 113.74(18) . . ?
C3 N2 C13 122.6(2) . . ?
C3 N2 P1 125.3(2) . . ?
C13 N2 P1 110.91(17) . . ?
P1 O1 H1 109.5 . . ?
O1 P1 N1 104.03(11) . . ?
O1 P1 N2 102.51(11) . . ?
N1 P1 N2 95.68(11) . . ?
O3 S1 O2 125.5(3) . . ?
O3 S1 O4 113.8(3) . . ?
O2 S1 O4 105.5(3) . . ?
O3 S1 C31 101.8(5) . . ?
O2 S1 C31 103.1(5) . . ?
O4 S1 C31 104.6(5) . . ?
F3 C31 F2 99.2(12) . . ?
F3 C31 F1 101.1(12) . . ?
F2 C31 F1 102.7(8) . . ?
F3 C31 S1 117.4(7) . . ?
F2 C31 S1 118.5(12) . . ?
F1 C31 S1 115.2(11) . . ?
O2 S1' O3 124.0(3) . . ?
O2 S1' O4' 101.8(3) . . ?
O3 S1' O4' 105.3(4) . . ?
O2 S1' C31' 111.6(5) . . ?
O3 S1' C31' 111.1(5) . . ?
O4' S1' C31' 99.2(6) . . ?
F1 C31' F2 120.4(11) . . ?
F1 C31' F3' 101.4(8) . . ?
F2 C31' F3' 96.2(10) . . ?
F1 C31' S1' 114.7(10) . . ?
F2 C31' S1' 114.5(8) . . ?
F3' C31' S1' 105.2(9) . . ?
C31' F1 C31 22.5(9) . . ?
C31' F2 C31 24.1(7) . . ?
S1 O3 S1' 28.08(11) . . ?
S1' O2 S1 28.21(11) . . ?

loop_
_geom_bond_atom_site_label_1
_geom_bond_atom_site_label_2
_geom_bond_distance
_geom_bond_site_symmetry_2
_geom_bond_publ_flag
C1 N1 1.360(4) . ?
C1 C2 1.391(4) . ?
C1 C4 1.507(4) . ?
C2 C3 1.410(4) . ?
C2 C5 1.501(4) . ?
C3 N2 1.344(3) . ?
C3 C6 1.490(4) . ?
C4 H4A 0.9600 . ?
C4 H4B 0.9600 . ?
C4 H4C 0.9600 . ?
C5 H5A 0.9600 . ?
C5 H5B 0.9600 . ?
C5 H5C 0.9600 . ?
C6 H6A 0.9600 . ?
C6 H6B 0.9600 . ?
C6 H6C 0.9600 . ?
C7 C8 1.400(5) . ?
C7 C12 1.407(5) . ?
C7 N1 1.468(4) . ?
C8 C9 1.417(5) . ?
C8 C19 1.514(5) . ?
C9 C10 1.366(6) . ?
C9 H9 0.9300 . ?
C10 C11 1.382(6) . ?
C10 H10 0.9300 . ?
C11 C12 1.394(5) . ?
C11 H11 0.9300 . ?
C12 C22 1.523(5) . ?
C13 C14 1.412(4) . ?
C13 C18 1.415(4) . ?
C13 N2 1.466(3) . ?
C14 C15 1.393(4) . ?
C14 C25 1.507(4) . ?
C15 C16 1.373(5) . ?
C15 H15 0.9300 . ?
C16 C17 1.367(4) . ?
C16 H16 0.9300 . ?
C17 C18 1.390(4) . ?
C17 H17 0.9300 . ?
C18 C28 1.512(4) . ?
C19 C21 1.520(6) . ?
C19 C20 1.538(5) . ?
C19 H19 0.9800 . ?
C20 H20A 0.9600 . ?
C20 H20B 0.9600 . ?
C20 H20C 0.9600 . ?
C21 H21A 0.9600 . ?
C21 H21B 0.9600 . ?
C21 H21C 0.9600 . ?
C22 C24 1.512(6) . ?
C22 C23 1.534(5) . ?
C22 H22 0.9800 . ?
C23 H23A 0.9600 . ?
C23 H23B 0.9600 . ?
C23 H23C 0.9600 . ?
C24 H24A 0.9600 . ?
C24 H24B 0.9600 . ?
C24 H24C 0.9600 . ?
C25 C27 1.507(5) . ?
C25 C26 1.549(5) . ?
C25 H25 0.9800 . ?
C26 H26A 0.9600 . ?
C26 H26B 0.9600 . ?
C26 H26C 0.9600 . ?
C27 H27A 0.9600 . ?
C27 H27B 0.9600 . ?
C27 H27C 0.9600 . ?
C28 C29 1.535(5) . ?
C28 C30 1.538(4) . ?
C28 H28 0.9800 . ?
C29 H29A 0.9600 . ?
C29 H29B 0.9600 . ?
C29 H29C 0.9600 . ?
C30 H30A 0.9600 . ?
C30 H30B 0.9600 . ?
C30 H30C 0.9600 . ?
N1 P1 1.741(2) . ?
N2 P1 1.755(2) . ?
O1 P1 1.584(2) . ?
O1 H1 0.8200 . ?
S1 O3 1.337(4) . ?
S1 O2 1.380(4) . ?
S1 O4 1.391(5) . ?
S1 C31 1.762(19) . ?
C31 F3 1.316(17) . ?
C31 F2 1.338(16) . ?
C31 F1 1.413(13) . ?
S1' O2 1.343(4) . ?
S1' O3 1.393(4) . ?
S1' O4' 1.496(6) . ?
S1' C31' 1.800(11) . ?
F3' C31' 1.396(15) . ?
C31' F1 1.211(14) . ?
C31' F2 1.264(15) . ?

loop_
_geom_hbond_atom_site_label_D
_geom_hbond_atom_site_label_H
_geom_hbond_atom_site_label_A
_geom_hbond_distance_DH
_geom_hbond_distance_HA
_geom_hbond_distance_DA
_geom_hbond_angle_DHA
_geom_hbond_site_symmetry_A
O1 H1 O2 0.82 1.82 2.613(3) 162.3 .

loop_
_geom_torsion_atom_site_label_1
_geom_torsion_atom_site_label_2
_geom_torsion_atom_site_label_3
_geom_torsion_atom_site_label_4
_geom_torsion
_geom_torsion_site_symmetry_1
_geom_torsion_site_symmetry_2
_geom_torsion_site_symmetry_3
_geom_torsion_site_symmetry_4
_geom_torsion_publ_flag
N1 C1 C2 C3 -9.5(5) . . . . ?
C4 C1 C2 C3 169.9(3) . . . . ?
N1 C1 C2 C5 174.1(3) . . . . ?
C4 C1 C2 C5 -6.5(5) . . . . ?
C1 C2 C3 N2 14.1(4) . . . . ?
C5 C2 C3 N2 -169.5(3) . . . . ?
C1 C2 C3 C6 -164.8(3) . . . . ?
C5 C2 C3 C6 11.7(4) . . . . ?
C12 C7 C8 C9 1.9(5) . . . . ?
N1 C7 C8 C9 -178.4(3) . . . . ?
C12 C7 C8 C19 -176.3(3) . . . . ?
N1 C7 C8 C19 3.4(5) . . . . ?
C7 C8 C9 C10 0.4(5) . . . . ?
C19 C8 C9 C10 178.7(3) . . . . ?
C8 C9 C10 C11 -1.6(6) . . . . ?
C9 C10 C11 C12 0.6(6) . . . . ?
C10 C11 C12 C7 1.5(5) . . . . ?
C10 C11 C12 C22 179.7(3) . . . . ?
C8 C7 C12 C11 -2.8(5) . . . . ?
N1 C7 C12 C11 177.5(3) . . . . ?
C8 C7 C12 C22 179.0(3) . . . . ?
N1 C7 C12 C22 -0.7(5) . . . . ?
C18 C13 C14 C15 -0.4(4) . . . . ?
N2 C13 C14 C15 175.8(2) . . . . ?
C18 C13 C14 C25 176.7(3) . . . . ?
N2 C13 C14 C25 -7.2(4) . . . . ?
C13 C14 C15 C16 -0.1(4) . . . . ?
C25 C14 C15 C16 -177.2(3) . . . . ?
C14 C15 C16 C17 1.0(5) . . . . ?
C15 C16 C17 C18 -1.3(5) . . . . ?
C16 C17 C18 C13 0.8(4) . . . . ?
C16 C17 C18 C28 178.8(3) . . . . ?
C14 C13 C18 C17 0.0(4) . . . . ?
N2 C13 C18 C17 -176.1(2) . . . . ?
C14 C13 C18 C28 -177.8(3) . . . . ?
N2 C13 C18 C28 6.0(4) . . . . ?
C7 C8 C19 C21 -126.6(4) . . . . ?
C9 C8 C19 C21 55.2(4) . . . . ?
C7 C8 C19 C20 109.1(4) . . . . ?
C9 C8 C19 C20 -69.0(4) . . . . ?
C11 C12 C22 C24 -67.2(4) . . . . ?
C7 C12 C22 C24 110.9(4) . . . . ?
C11 C12 C22 C23 56.7(5) . . . . ?
C7 C12 C22 C23 -125.2(4) . . . . ?
C15 C14 C25 C27 96.6(4) . . . . ?
C13 C14 C25 C27 -80.3(4) . . . . ?
C15 C14 C25 C26 -27.9(4) . . . . ?
C13 C14 C25 C26 155.2(3) . . . . ?
C17 C18 C28 C29 62.1(3) . . . . ?
C13 C18 C28 C29 -120.0(3) . . . . ?
C17 C18 C28 C30 -59.6(4) . . . . ?
C13 C18 C28 C30 118.3(3) . . . . ?
C2 C1 N1 C7 168.8(3) . . . . ?
C4 C1 N1 C7 -10.5(5) . . . . ?
C2 C1 N1 P1 -18.2(4) . . . . ?
C4 C1 N1 P1 162.4(3) . . . . ?
C8 C7 N1 C1 -92.6(4) . . . . ?
C12 C7 N1 C1 87.2(4) . . . . ?
C8 C7 N1 P1 93.8(3) . . . . ?
C12 C7 N1 P1 -86.5(3) . . . . ?
C2 C3 N2 C13 175.4(2) . . . . ?
C6 C3 N2 C13 -5.7(4) . . . . ?
C2 C3 N2 P1 9.1(4) . . . . ?
C6 C3 N2 P1 -172.0(2) . . . . ?
C14 C13 N2 C3 108.6(3) . . . . ?
C18 C13 N2 C3 -75.1(3) . . . . ?
C14 C13 N2 P1 -83.4(3) . . . . ?
C18 C13 N2 P1 92.9(2) . . . . ?
C1 N1 P1 O1 -72.6(3) . . . . ?
C7 N1 P1 O1 100.8(2) . . . . ?
C1 N1 P1 N2 31.8(3) . . . . ?
C7 N1 P1 N2 -154.7(2) . . . . ?
C3 N2 P1 O1 78.2(2) . . . . ?
C13 N2 P1 O1 -89.39(18) . . . . ?
C3 N2 P1 N1 -27.5(2) . . . . ?
C13 N2 P1 N1 164.86(18) . . . . ?
O3 S1 C31 F3 63.1(11) . . . . ?
O2 S1 C31 F3 -68.1(11) . . . . ?
O4 S1 C31 F3 -178.2(9) . . . . ?
O3 S1 C31 F2 -56.1(9) . . . . ?
O2 S1 C31 F2 172.8(7) . . . . ?
O4 S1 C31 F2 62.7(9) . . . . ?
O3 S1 C31 F1 -178.1(8) . . . . ?
O2 S1 C31 F1 50.7(9) . . . . ?
O4 S1 C31 F1 -59.4(10) . . . . ?
O2 S1' C31' F1 -37.5(11) . . . . ?
O3 S1' C31' F1 179.7(8) . . . . ?
O4' S1' C31' F1 69.2(10) . . . . ?
O2 S1' C31' F2 177.3(8) . . . . ?
O3 S1' C31' F2 34.4(12) . . . . ?
O4' S1' C31' F2 -76.0(10) . . . . ?
O2 S1' C31' F3' 73.0(9) . . . . ?
O3 S1' C31' F3' -69.8(9) . . . . ?
O4' S1' C31' F3' 179.7(7) . . . . ?
F2 C31' F1 C31 91(4) . . . . ?
F3' C31' F1 C31 -165(4) . . . . ?
S1' C31' F1 C31 -52(3) . . . . ?
F3 C31 F1 C31' -159(4) . . . . ?
F2 C31 F1 C31' -57(3) . . . . ?
S1 C31 F1 C31' 74(3) . . . . ?
F1 C31' F2 C31 -99(4) . . . . ?
F3' C31' F2 C31 154(4) . . . . ?
S1' C31' F2 C31 44(3) . . . . ?
F3 C31 F2 C31' 152(4) . . . . ?
F1 C31 F2 C31' 48(2) . . . . ?
S1 C31 F2 C31' -80(3) . . . . ?
O2 S1 O3 S1' 60.9(4) . . . . ?
O4 S1 O3 S1' -166.7(6) . . . . ?
C31 S1 O3 S1' -54.8(6) . . . . ?
O2 S1' O3 S1 -61.9(5) . . . . ?
O4' S1' O3 S1 -178.0(6) . . . . ?
C31' S1' O3 S1 75.5(6) . . . . ?
O3 S1' O2 S1 58.3(4) . . . . ?
O4' S1' O2 S1 176.1(6) . . . . ?
C31' S1' O2 S1 -78.9(7) . . . . ?
O3 S1 O2 S1' -64.5(5) . . . . ?
O4 S1 O2 S1' 160.0(6) . . . . ?
C31 S1 O2 S1' 50.6(5) . . . . ?
